data_4066585
loop_
_publ_author_name
'Han, Jun'
'Deng, Chao'
'Fang, Ru'
'Zhao, Deyang'
'Wang, Leyong'
'Gladysz, John A.'

_publ_section_title
;
 Square-Planar Palladium Complexes with TransDi- and Tribenzylphosphine
 Ligands Bearing O(CH2)4CH&#x2550;CH2Substituents; Two- and Three-Fold
 Intramolecular Ring-Closing Metatheses
;
_journal_issue 15
_journal_name_full Organometallics
_journal_page_first 3231
_journal_paper_doi 10.1021/om100536g
_journal_volume 29
_journal_year 2010
_chemical_formula_moiety 'C60 H70 Cl2 O4 P2 Pd'
_chemical_formula_sum 'C60 H70 Cl2 O4 P2 Pd'
_chemical_formula_weight 1094.40
_chemical_name_systematic
; 
 ? 
;
_space_group_IT_number 15
_symmetry_cell_setting monoclinic
_symmetry_space_group_name_Hall '-C 2yc'
_symmetry_space_group_name_H-M 'C 1 2/c 1'
_atom_sites_solution_hydrogens geom
_atom_sites_solution_primary direct
_atom_sites_solution_secondary difmap
_audit_creation_method SHELXL-97
_cell_angle_alpha 90.00
_cell_angle_beta 107.909(3)
_cell_angle_gamma 90.00
_cell_formula_units_Z 4
_cell_length_a 18.139(4)
_cell_length_b 14.833(3)
_cell_length_c 21.881(4)
_cell_measurement_reflns_used 2900
_cell_measurement_temperature 291(2)
_cell_measurement_theta_max 21.50
_cell_measurement_theta_min 2.22
_cell_volume 5602(2)
_computing_cell_refinement SMART
_computing_data_collection 'SMART (Bruker, 2000)'
_computing_data_reduction 'SAINT (Bruker, 2000)'
_computing_molecular_graphics SHELXTL
_computing_publication_material SHELXTL
_computing_structure_refinement SHELXTL
_computing_structure_solution 'SHELXTL (Bruker, 2000)'
_diffrn_ambient_temperature 291(2)
_diffrn_measured_fraction_theta_full 0.994
_diffrn_measured_fraction_theta_max 0.994
_diffrn_measurement_device_type 'Bruker Smart Apex CCD'
_diffrn_measurement_method 'phi and omega scans'
_diffrn_radiation_monochromator graphite
_diffrn_radiation_source 'sealed tube'
_diffrn_radiation_type MoK\a
_diffrn_radiation_wavelength 0.71073
_diffrn_reflns_av_R_equivalents 0.0461
_diffrn_reflns_av_sigmaI/netI 0.0545
_diffrn_reflns_limit_h_max 22
_diffrn_reflns_limit_h_min -22
_diffrn_reflns_limit_k_max 16
_diffrn_reflns_limit_k_min -18
_diffrn_reflns_limit_l_max 26
_diffrn_reflns_limit_l_min -26
_diffrn_reflns_number 15094
_diffrn_reflns_theta_full 26.00
_diffrn_reflns_theta_max 26.00
_diffrn_reflns_theta_min 2.22
_exptl_absorpt_coefficient_mu 0.528
_exptl_absorpt_correction_T_max 0.9017
_exptl_absorpt_correction_T_min 0.8662
_exptl_absorpt_correction_type multi-scan
_exptl_absorpt_process_details 'SADABS; Bruker, 2000'
_exptl_crystal_colour yellow
_exptl_crystal_density_diffrn 1.298
_exptl_crystal_density_method 'not measured'
_exptl_crystal_description prism
_exptl_crystal_F_000 2288
_exptl_crystal_size_max 0.28
_exptl_crystal_size_mid 0.22
_exptl_crystal_size_min 0.20
_refine_diff_density_max 0.694
_refine_diff_density_min -0.795
_refine_diff_density_rms 0.073
_refine_ls_extinction_method none
_refine_ls_goodness_of_fit_ref 1.074
_refine_ls_hydrogen_treatment constr
_refine_ls_matrix_type full
_refine_ls_number_parameters 313
_refine_ls_number_reflns 5490
_refine_ls_number_restraints 0
_refine_ls_restrained_S_all 1.074
_refine_ls_R_factor_all 0.0756
_refine_ls_R_factor_gt 0.0532
_refine_ls_shift/su_max 0.000
_refine_ls_shift/su_mean 0.000
_refine_ls_structure_factor_coef Fsqd
_refine_ls_weighting_details 'calc w=1/[\s^2^(Fo^2^)+(0.07P)^2^+1.99P] where P=(Fo^2^+2Fc^2^)/3'
_refine_ls_weighting_scheme calc
_refine_ls_wR_factor_gt 0.1309
_refine_ls_wR_factor_ref 0.1367
_reflns_number_gt 3777
_reflns_number_total 5490
_reflns_threshold_expression >2sigma(I)
_cod_data_source_file om100536g_si_002.cif
_cod_data_source_block 8a
_cod_depositor_comments
;
The following automatic conversions were performed:

'_symmetry_cell_setting' value 'Monoclinic' changed to 'monoclinic'
according to /home/saulius/struct/CIF-dictionaries/cif_core.dic
dictionary named 'cif_core.dic' version 2.4.1 from 2010-06-29.

Automatic conversion script
Id: cif_fix_values 1715 2011-07-08 13:25:40Z adriana 
;
_cod_original_cell_volume 5601.9(19)
_cod_original_sg_symbol_H-M 'C2/c  '
_cod_database_code 4066585

loop_
_symmetry_equiv_pos_as_xyz
'x, y, z'
'-x, y, -z+1/2'
'x+1/2, y+1/2, z'
'-x+1/2, y+1/2, -z+1/2'
'-x, -y, -z'
'x, -y, z-1/2'
'-x+1/2, -y+1/2, -z'
'x+1/2, -y+1/2, z-1/2'

loop_
_atom_site_label
_atom_site_type_symbol
_atom_site_fract_x
_atom_site_fract_y
_atom_site_fract_z
_atom_site_U_iso_or_equiv
_atom_site_adp_type
_atom_site_occupancy
_atom_site_symmetry_multiplicity
_atom_site_calc_flag
_atom_site_refinement_flags
C1 C 0.1519(2) 0.9042(3) 0.46640(19) 0.0436(9) Uani 1 1 d .
H1A H 0.1869 0.9283 0.5060 0.052 Uiso 1 1 calc R
H1B H 0.1766 0.8520 0.4544 0.052 Uiso 1 1 calc R
C2 C 0.1388(2) 0.9745(3) 0.4145(2) 0.0436(9) Uani 1 1 d .
C3 C 0.1376(2) 1.0646(2) 0.43201(19) 0.0415(8) Uani 1 1 d .
H3 H 0.1451 1.0799 0.4747 0.050 Uiso 1 1 calc R
C4 C 0.1252(2) 1.1313(3) 0.38566(19) 0.0446(9) Uani 1 1 d .
H4 H 0.1247 1.1915 0.3973 0.054 Uiso 1 1 calc R
C5 C 0.1133(2) 1.1085(3) 0.3215(2) 0.0459(9) Uani 1 1 d .
H5 H 0.1046 1.1534 0.2904 0.055 Uiso 1 1 calc R
C6 C 0.1146(3) 1.0194(3) 0.3043(2) 0.0506(11) Uani 1 1 d .
H6 H 0.1067 1.0043 0.2615 0.061 Uiso 1 1 calc R
C7 C 0.1275(2) 0.9514(2) 0.35054(19) 0.0409(8) Uani 1 1 d .
C8 C 0.1312(3) 0.8259(3) 0.2744(2) 0.0521(10) Uani 1 1 d .
H8A H 0.0803 0.8319 0.2431 0.062 Uiso 1 1 calc R
H8B H 0.1686 0.8571 0.2585 0.062 Uiso 1 1 calc R
C9 C 0.1527(2) 0.7285(3) 0.2869(2) 0.0511(10) Uani 1 1 d .
H9A H 0.1914 0.7231 0.3287 0.061 Uiso 1 1 calc R
H9B H 0.1073 0.6949 0.2882 0.061 Uiso 1 1 calc R
C10 C 0.1838(3) 0.6875(3) 0.2374(2) 0.0553(10) Uani 1 1 d .
H10A H 0.2289 0.7219 0.2363 0.066 Uiso 1 1 calc R
H10B H 0.1450 0.6941 0.1957 0.066 Uiso 1 1 calc R
C11 C 0.2066(2) 0.5896(3) 0.2464(2) 0.0545(10) Uani 1 1 d .
H11A H 0.2149 0.5673 0.2073 0.065 Uiso 1 1 calc R
H11B H 0.2552 0.5845 0.2807 0.065 Uiso 1 1 calc R
C12 C 0.1475(3) 0.5316(3) 0.2621(2) 0.0590(11) Uani 1 1 d .
H12 H 0.0941 0.5391 0.2454 0.071 Uiso 1 1 calc R
C13 C 0.1863(2) 0.4612(3) 0.3078(2) 0.0478(9) Uani 1 1 d .
H13 H 0.2398 0.4534 0.3221 0.057 Uiso 1 1 calc R
C14 C 0.1329(3) 0.4051(3) 0.3282(2) 0.0545(10) Uani 1 1 d .
H14A H 0.1397 0.3424 0.3186 0.065 Uiso 1 1 calc R
H14B H 0.0799 0.4224 0.3054 0.065 Uiso 1 1 calc R
C15 C 0.1483(2) 0.4170(2) 0.3993(2) 0.0476(9) Uani 1 1 d .
H15A H 0.2026 0.4088 0.4233 0.057 Uiso 1 1 calc R
H15B H 0.1166 0.3773 0.4162 0.057 Uiso 1 1 calc R
C16 C 0.1232(3) 0.5149(3) 0.3979(2) 0.0507(10) Uani 1 1 d .
H16A H 0.1651 0.5508 0.4254 0.061 Uiso 1 1 calc R
H16B H 0.1108 0.5382 0.3545 0.061 Uiso 1 1 calc R
C17 C 0.0540(3) 0.5214(3) 0.4206(2) 0.0512(10) Uani 1 1 d .
H17A H 0.0112 0.4868 0.3931 0.061 Uiso 1 1 calc R
H17B H 0.0657 0.4996 0.4643 0.061 Uiso 1 1 calc R
C18 C -0.0347(2) 0.6437(3) 0.42166(19) 0.0430(8) Uani 1 1 d .
C19 C -0.0912(2) 0.5835(3) 0.4268(2) 0.0500(10) Uani 1 1 d .
H19 H -0.0823 0.5218 0.4271 0.060 Uiso 1 1 calc R
C20 C -0.1614(2) 0.6164(3) 0.4316(2) 0.0493(10) Uani 1 1 d .
H20 H -0.1992 0.5765 0.4357 0.059 Uiso 1 1 calc R
C21 C -0.1750(2) 0.7088(3) 0.4303(2) 0.0478(9) Uani 1 1 d .
H21 H -0.2219 0.7306 0.4331 0.057 Uiso 1 1 calc R
C22 C -0.1178(2) 0.7688(3) 0.42465(18) 0.0416(8) Uani 1 1 d .
H22 H -0.1265 0.8307 0.4240 0.050 Uiso 1 1 calc R
C23 C -0.0483(2) 0.7357(2) 0.42008(19) 0.0421(9) Uani 1 1 d .
C24 C 0.0110(2) 0.7997(3) 0.41013(19) 0.0441(9) Uani 1 1 d .
H24A H -0.0142 0.8397 0.3748 0.053 Uiso 1 1 calc R
H24B H 0.0496 0.7654 0.3977 0.053 Uiso 1 1 calc R
C25 C 0.0893(2) 0.7842(3) 0.5436(2) 0.0456(9) Uani 1 1 d .
C26 C 0.1486(2) 0.7248(3) 0.5463(2) 0.0455(9) Uani 1 1 d .
H26 H 0.1756 0.7289 0.5165 0.055 Uiso 1 1 calc R
C27 C 0.1682(2) 0.6580(3) 0.59392(18) 0.0471(9) Uani 1 1 d .
H27 H 0.2082 0.6178 0.5959 0.057 Uiso 1 1 calc R
C28 C 0.1273(3) 0.6524(3) 0.6383(2) 0.0564(11) Uani 1 1 d .
H28 H 0.1402 0.6084 0.6702 0.068 Uiso 1 1 calc R
C29 C 0.0672(2) 0.7124(2) 0.63512(19) 0.0455(9) Uani 1 1 d .
H29 H 0.0396 0.7081 0.6645 0.055 Uiso 1 1 calc R
C30 C 0.0484(2) 0.7791(3) 0.5878(2) 0.0473(9) Uani 1 1 d .
H30 H 0.0087 0.8198 0.5858 0.057 Uiso 1 1 calc R
Cl1 Cl -0.09314(5) 1.00136(5) 0.39287(4) 0.0365(2) Uani 1 1 d .
O1 O 0.13161(15) 0.86316(17) 0.33828(12) 0.0431(6) Uani 1 1 d .
O2 O 0.03593(15) 0.61689(18) 0.41682(12) 0.0451(6) Uani 1 1 d .
P1 P 0.06044(5) 0.86840(6) 0.48070(5) 0.0385(2) Uani 1 1 d .
Pd1 Pd 0.0000 1.0000 0.5000 0.03834(14) Uani 1 2 d S

loop_
_atom_site_aniso_label
_atom_site_aniso_U_11
_atom_site_aniso_U_22
_atom_site_aniso_U_33
_atom_site_aniso_U_23
_atom_site_aniso_U_13
_atom_site_aniso_U_12
C1 0.043(2) 0.041(2) 0.050(2) 0.0050(17) 0.0201(17) -0.0016(16)
C2 0.043(2) 0.037(2) 0.049(2) 0.0022(16) 0.0124(17) -0.0005(15)
C3 0.044(2) 0.0367(19) 0.049(2) 0.0047(16) 0.0230(17) -0.0157(16)
C4 0.039(2) 0.052(2) 0.051(2) 0.0124(18) 0.0247(17) -0.0019(16)
C5 0.038(2) 0.049(2) 0.051(2) 0.0119(18) 0.0140(17) 0.0021(16)
C6 0.061(3) 0.043(2) 0.055(3) 0.0093(18) 0.029(2) -0.0253(18)
C7 0.042(2) 0.039(2) 0.043(2) 0.0046(16) 0.0171(16) -0.0071(15)
C8 0.060(2) 0.052(2) 0.045(2) -0.0087(19) 0.0171(19) -0.025(2)
C9 0.053(2) 0.048(2) 0.054(2) -0.0187(19) 0.019(2) -0.0243(18)
C10 0.054(2) 0.062(3) 0.056(3) 0.005(2) 0.026(2) -0.004(2)
C11 0.052(2) 0.058(3) 0.054(3) -0.011(2) 0.018(2) 0.0042(19)
C12 0.069(3) 0.049(2) 0.059(3) 0.003(2) 0.019(2) 0.013(2)
C13 0.040(2) 0.053(2) 0.046(2) -0.0092(18) 0.0070(17) 0.0041(18)
C14 0.062(3) 0.045(2) 0.055(3) -0.0106(19) 0.016(2) 0.0029(19)
C15 0.055(2) 0.032(2) 0.055(2) -0.0139(16) 0.0163(19) -0.0064(16)
C16 0.057(3) 0.044(2) 0.056(3) 0.0073(18) 0.026(2) 0.0180(18)
C17 0.054(3) 0.040(2) 0.063(3) -0.0095(18) 0.024(2) -0.0057(17)
C18 0.043(2) 0.044(2) 0.044(2) 0.0038(17) 0.0162(17) -0.0005(16)
C19 0.057(2) 0.047(2) 0.051(2) -0.0039(19) 0.025(2) -0.0085(18)
C20 0.043(2) 0.051(2) 0.054(2) 0.0134(19) 0.0163(18) -0.0095(17)
C21 0.043(2) 0.048(2) 0.049(2) -0.0132(18) 0.0104(18) -0.0044(17)
C22 0.0365(18) 0.041(2) 0.042(2) 0.0077(16) 0.0054(16) 0.0017(15)
C23 0.051(2) 0.0347(19) 0.045(2) -0.0112(16) 0.0218(18) -0.0001(16)
C24 0.051(2) 0.040(2) 0.046(2) -0.0049(16) 0.0219(18) -0.0030(17)
C25 0.044(2) 0.047(2) 0.049(2) 0.0094(18) 0.0198(18) 0.0046(17)
C26 0.042(2) 0.048(2) 0.046(2) 0.0091(17) 0.0131(17) 0.0066(16)
C27 0.044(2) 0.048(2) 0.037(2) -0.0066(17) -0.0049(16) 0.0081(17)
C28 0.058(3) 0.052(2) 0.056(3) 0.019(2) 0.014(2) 0.008(2)
C29 0.060(2) 0.0365(19) 0.042(2) -0.0063(16) 0.0188(18) -0.0070(18)
C30 0.051(2) 0.043(2) 0.054(2) 0.0065(18) 0.0253(19) 0.0028(17)
Cl1 0.0378(4) 0.0340(4) 0.0370(5) -0.0017(4) 0.0105(4) 0.0011(3)
O1 0.0492(15) 0.0425(14) 0.0427(15) 0.0050(12) 0.0216(12) -0.0075(12)
O2 0.0450(15) 0.0477(15) 0.0426(15) -0.0104(12) 0.0132(12) 0.0067(11)
P1 0.0370(5) 0.0374(5) 0.0406(5) -0.0014(4) 0.0111(4) 0.0017(4)
Pd1 0.0376(2) 0.0366(2) 0.0399(2) -0.00168(17) 0.01046(17) 0.00110(16)

loop_
_atom_type_symbol
_atom_type_description
_atom_type_scat_dispersion_real
_atom_type_scat_dispersion_imag
_atom_type_scat_source
C C 0.0033 0.0016 'International Tables Vol C Tables 4.2.6.8 and 6.1.1.4'
H H 0.0000 0.0000 'International Tables Vol C Tables 4.2.6.8 and 6.1.1.4'
O O 0.0106 0.0060 'International Tables Vol C Tables 4.2.6.8 and 6.1.1.4'
P P 0.1023 0.0942 'International Tables Vol C Tables 4.2.6.8 and 6.1.1.4'
Cl Cl 0.1484 0.1585 'International Tables Vol C Tables 4.2.6.8 and 6.1.1.4'
Pd Pd -0.9988 1.0072 'International Tables Vol C Tables 4.2.6.8 and 6.1.1.4'

loop_
_geom_angle_atom_site_label_1
_geom_angle_atom_site_label_2
_geom_angle_atom_site_label_3
_geom_angle
_geom_angle_site_symmetry_1
_geom_angle_site_symmetry_3
C2 C1 P1 112.5(3) . .
C2 C1 H1A 109.1 . .
P1 C1 H1A 109.1 . .
C2 C1 H1B 109.1 . .
P1 C1 H1B 109.1 . .
H1A C1 H1B 107.8 . .
C3 C2 C7 120.2(4) . .
C3 C2 C1 118.0(4) . .
C7 C2 C1 121.8(3) . .
C4 C3 C2 119.8(4) . .
C4 C3 H3 120.1 . .
C2 C3 H3 120.1 . .
C3 C4 C5 120.2(4) . .
C3 C4 H4 119.9 . .
C5 C4 H4 119.9 . .
C6 C5 C4 119.9(4) . .
C6 C5 H5 120.0 . .
C4 C5 H5 120.0 . .
C5 C6 C7 120.5(4) . .
C5 C6 H6 119.7 . .
C7 C6 H6 119.7 . .
O1 C7 C2 116.2(3) . .
O1 C7 C6 124.5(4) . .
C2 C7 C6 119.3(4) . .
C9 C8 O1 104.9(3) . .
C9 C8 H8A 110.8 . .
O1 C8 H8A 110.8 . .
C9 C8 H8B 110.8 . .
O1 C8 H8B 110.8 . .
H8A C8 H8B 108.8 . .
C10 C9 C8 113.2(4) . .
C10 C9 H9A 108.9 . .
C8 C9 H9A 108.9 . .
C10 C9 H9B 108.9 . .
C8 C9 H9B 108.9 . .
H9A C9 H9B 107.7 . .
C9 C10 C11 116.5(4) . .
C9 C10 H10A 108.2 . .
C11 C10 H10A 108.2 . .
C9 C10 H10B 108.2 . .
C11 C10 H10B 108.2 . .
H10A C10 H10B 107.3 . .
C12 C11 C10 113.4(4) . .
C12 C11 H11A 108.9 . .
C10 C11 H11A 108.9 . .
C12 C11 H11B 108.9 . .
C10 C11 H11B 108.9 . .
H11A C11 H11B 107.7 . .
C13 C12 C11 109.7(4) . .
C13 C12 H12 125.1 . .
C11 C12 H12 125.1 . .
C14 C13 C12 113.1(4) . .
C14 C13 H13 123.5 . .
C12 C13 H13 123.5 . .
C13 C14 C15 108.9(4) . .
C13 C14 H14A 109.9 . .
C15 C14 H14A 109.9 . .
C13 C14 H14B 109.9 . .
C15 C14 H14B 109.9 . .
H14A C14 H14B 108.3 . .
C14 C15 C16 97.5(3) . .
C14 C15 H15A 112.3 . .
C16 C15 H15A 112.3 . .
C14 C15 H15B 112.3 . .
C16 C15 H15B 112.3 . .
H15A C15 H15B 109.9 . .
C17 C16 C15 109.4(3) . .
C17 C16 H16A 109.8 . .
C15 C16 H16A 109.8 . .
C17 C16 H16B 109.8 . .
C15 C16 H16B 109.8 . .
H16A C16 H16B 108.2 . .
O2 C17 C16 104.1(3) . .
O2 C17 H17A 110.9 . .
C16 C17 H17A 110.9 . .
O2 C17 H17B 110.9 . .
C16 C17 H17B 110.9 . .
H17A C17 H17B 109.0 . .
O2 C18 C23 116.4(3) . .
O2 C18 C19 123.2(4) . .
C23 C18 C19 120.4(4) . .
C18 C19 C20 119.6(4) . .
C18 C19 H19 120.2 . .
C20 C19 H19 120.2 . .
C21 C20 C19 120.1(4) . .
C21 C20 H20 119.9 . .
C19 C20 H20 119.9 . .
C20 C21 C22 119.8(4) . .
C20 C21 H21 120.1 . .
C22 C21 H21 120.1 . .
C23 C22 C21 119.7(4) . .
C23 C22 H22 120.1 . .
C21 C22 H22 120.1 . .
C18 C23 C22 120.4(3) . .
C18 C23 C24 119.9(3) . .
C22 C23 C24 119.6(3) . .
C23 C24 P1 114.6(3) . .
C23 C24 H24A 108.6 . .
P1 C24 H24A 108.6 . .
C23 C24 H24B 108.6 . .
P1 C24 H24B 108.6 . .
H24A C24 H24B 107.6 . .
C26 C25 C30 120.8(4) . .
C26 C25 P1 120.8(3) . .
C30 C25 P1 118.3(3) . .
C25 C26 C27 120.0(4) . .
C25 C26 H26 120.0 . .
C27 C26 H26 120.0 . .
C28 C27 C26 119.5(4) . .
C28 C27 H27 120.3 . .
C26 C27 H27 120.3 . .
C29 C28 C27 120.2(4) . .
C29 C28 H28 119.9 . .
C27 C28 H28 119.9 . .
C28 C29 C30 120.0(4) . .
C28 C29 H29 120.0 . .
C30 C29 H29 120.0 . .
C25 C30 C29 119.5(4) . .
C25 C30 H30 120.2 . .
C29 C30 H30 120.2 . .
C7 O1 C8 124.1(3) . .
C18 O2 C17 118.6(3) . .
C25 P1 C24 102.02(19) . .
C25 P1 C1 105.12(18) . .
C24 P1 C1 104.34(18) . .
C25 P1 Pd1 118.65(14) . .
C24 P1 Pd1 118.66(14) . .
C1 P1 Pd1 106.50(12) . .
P1 Pd1 P1 180.0 5_576 .
P1 Pd1 Cl1 86.67(3) 5_576 .
P1 Pd1 Cl1 93.33(3) . .
P1 Pd1 Cl1 93.33(3) 5_576 5_576
P1 Pd1 Cl1 86.67(3) . 5_576
Cl1 Pd1 Cl1 180.0 . 5_576

loop_
_geom_bond_atom_site_label_1
_geom_bond_atom_site_label_2
_geom_bond_distance
_geom_bond_site_symmetry_2
C1 C2 1.506(5) .
C1 P1 1.859(4) .
C1 H1A 0.9700 .
C1 H1B 0.9700 .
C2 C3 1.392(5) .
C2 C7 1.393(6) .
C3 C4 1.385(5) .
C3 H3 0.9300 .
C4 C5 1.395(6) .
C4 H4 0.9300 .
C5 C6 1.377(6) .
C5 H5 0.9300 .
C6 C7 1.397(5) .
C6 H6 0.9300 .
C7 O1 1.342(5) .
C8 C9 1.500(6) .
C8 O1 1.501(5) .
C8 H8A 0.9700 .
C8 H8B 0.9700 .
C9 C10 1.497(6) .
C9 H9A 0.9700 .
C9 H9B 0.9700 .
C10 C11 1.505(6) .
C10 H10A 0.9700 .
C10 H10B 0.9700 .
C11 C12 1.494(7) .
C11 H11A 0.9700 .
C11 H11B 0.9700 .
C12 C13 1.468(6) .
C12 H12 0.9300 .
C13 C14 1.449(6) .
C13 H13 0.9300 .
C14 C15 1.505(6) .
C14 H14A 0.9700 .
C14 H14B 0.9700 .
C15 C16 1.520(5) .
C15 H15A 0.9700 .
C15 H15B 0.9700 .
C16 C17 1.487(6) .
C16 H16A 0.9700 .
C16 H16B 0.9700 .
C17 O2 1.451(5) .
C17 H17A 0.9700 .
C17 H17B 0.9700 .
C18 O2 1.377(4) .
C18 C23 1.384(5) .
C18 C19 1.389(5) .
C19 C20 1.398(6) .
C19 H19 0.9300 .
C20 C21 1.391(6) .
C20 H20 0.9300 .
C21 C22 1.400(5) .
C21 H21 0.9300 .
C22 C23 1.387(5) .
C22 H22 0.9300 .
C23 C24 1.500(5) .
C24 P1 1.837(4) .
C24 H24A 0.9700 .
C24 H24B 0.9700 .
C25 C26 1.378(5) .
C25 C30 1.389(5) .
C25 P1 1.813(4) .
C26 C27 1.402(5) .
C26 H26 0.9300 .
C27 C28 1.395(6) .
C27 H27 0.9300 .
C28 C29 1.393(6) .
C28 H28 0.9300 .
C29 C30 1.397(5) .
C29 H29 0.9300 .
C30 H30 0.9300 .
Cl1 Pd1 2.4318(9) .
P1 Pd1 2.3399(10) .
Pd1 P1 2.3399(10) 5_576
Pd1 Cl1 2.4318(9) 5_576

loop_
_geom_torsion_atom_site_label_1
_geom_torsion_atom_site_label_2
_geom_torsion_atom_site_label_3
_geom_torsion_atom_site_label_4
_geom_torsion
_geom_torsion_site_symmetry_4
P1 C1 C2 C3 87.1(4) .
P1 C1 C2 C7 -92.5(4) .
C7 C2 C3 C4 0.0(5) .
C1 C2 C3 C4 -179.6(3) .
C2 C3 C4 C5 0.4(5) .
C3 C4 C5 C6 -0.5(6) .
C4 C5 C6 C7 0.1(6) .
C3 C2 C7 O1 178.3(3) .
C1 C2 C7 O1 -2.1(5) .
C3 C2 C7 C6 -0.4(6) .
C1 C2 C7 C6 179.2(3) .
C5 C6 C7 O1 -178.2(4) .
C5 C6 C7 C2 0.3(6) .
O1 C8 C9 C10 -158.7(3) .
C8 C9 C10 C11 -179.8(4) .
C9 C10 C11 C12 46.3(6) .
C10 C11 C12 C13 -143.7(4) .
C11 C12 C13 C14 176.7(3) .
C12 C13 C14 C15 -116.8(4) .
C13 C14 C15 C16 66.6(4) .
C14 C15 C16 C17 115.4(4) .
C15 C16 C17 O2 -179.9(3) .
O2 C18 C19 C20 179.9(4) .
C23 C18 C19 C20 -1.1(6) .
C18 C19 C20 C21 0.9(6) .
C19 C20 C21 C22 -0.5(6) .
C20 C21 C22 C23 0.4(6) .
O2 C18 C23 C22 180.0(3) .
C19 C18 C23 C22 1.0(6) .
O2 C18 C23 C24 3.0(5) .
C19 C18 C23 C24 -176.0(4) .
C21 C22 C23 C18 -0.6(6) .
C21 C22 C23 C24 176.4(3) .
C18 C23 C24 P1 -110.9(4) .
C22 C23 C24 P1 72.1(4) .
C30 C25 C26 C27 0.1(6) .
P1 C25 C26 C27 -177.7(3) .
C25 C26 C27 C28 0.0(6) .
C26 C27 C28 C29 0.3(6) .
C27 C28 C29 C30 -0.7(6) .
C26 C25 C30 C29 -0.5(6) .
P1 C25 C30 C29 177.3(3) .
C28 C29 C30 C25 0.9(6) .
C2 C7 O1 C8 -171.9(3) .
C6 C7 O1 C8 6.7(6) .
C9 C8 O1 C7 168.9(3) .
C23 C18 O2 C17 177.8(4) .
C19 C18 O2 C17 -3.2(6) .
C16 C17 O2 C18 166.5(3) .
C26 C25 P1 C24 72.5(4) .
C30 C25 P1 C24 -105.4(4) .
C26 C25 P1 C1 -36.2(4) .
C30 C25 P1 C1 146.0(3) .
C26 C25 P1 Pd1 -155.0(3) .
C30 C25 P1 Pd1 27.1(4) .
C23 C24 P1 C25 49.2(3) .
C23 C24 P1 C1 158.5(3) .
C23 C24 P1 Pd1 -83.3(3) .
C2 C1 P1 C25 179.6(3) .
C2 C1 P1 C24 72.6(3) .
C2 C1 P1 Pd1 -53.7(3) .
C25 P1 Pd1 Cl1 -139.13(16) .
C24 P1 Pd1 Cl1 -14.43(14) .
C1 P1 Pd1 Cl1 102.71(14) .
C25 P1 Pd1 Cl1 40.87(16) 5_576
C24 P1 Pd1 Cl1 165.57(14) 5_576
C1 P1 Pd1 Cl1 -77.29(14) 5_576
